data_2221835
loop_
_publ_author_name
'Gowda, B. Thimme'
'Foro, Sabine'
'Terao, Hiromitsu'
'Fuess, Hartmut'

_publ_section_title
;
 <i>N</i>-(3-Bromophenyl)acetamide
;
_journal_coeditor_code TK2417
_journal_issue 5
_journal_name_full 'Acta Crystallographica Section E'
_journal_page_first o1039
_journal_paper_doi 10.1107/S1600536809013294
_journal_volume 65
_journal_year 2009
_chemical_formula_iupac 'C8 H8 Br N O'
_chemical_formula_moiety 'C8 H8 Br N O'
_chemical_formula_sum 'C8 H8 Br N O'
_chemical_formula_weight 214.06
_chemical_name_systematic
;
<i>N</i>-(3-Bromophenyl)acetamide
;
_space_group_IT_number 19
_symmetry_cell_setting orthorhombic
_symmetry_space_group_name_Hall 'P 2ac 2ab'
_symmetry_space_group_name_H-M 'P 21 21 21'
_atom_sites_solution_hydrogens geom
_atom_sites_solution_primary direct
_atom_sites_solution_secondary difmap
_audit_creation_method SHELXL-97
_cell_angle_alpha 90
_cell_angle_beta 90
_cell_angle_gamma 90
_cell_formula_units_Z 8
_cell_length_a 4.7836(6)
_cell_length_b 18.7650(10)
_cell_length_c 19.379(2)
_cell_measurement_reflns_used 3601
_cell_measurement_temperature 299(2)
_cell_measurement_theta_max 27.6
_cell_measurement_theta_min 2.4
_cell_volume 1739.5(3)
_computing_cell_refinement
;
CrysAlis RED (Oxford Diffraction, 2007)
;
_computing_data_collection
;
CrysAlis CCD (Oxford Diffraction, 2004)
;
_computing_data_reduction
;
CrysAlis RED (Oxford Diffraction, 2007)
;
_computing_molecular_graphics 'PLATON (Spek, 2009)'
_computing_publication_material 'SHELXL97 (Sheldrick, 2008)'
_computing_structure_refinement 'SHELXL97 (Sheldrick, 2008)'
_computing_structure_solution 'SHELXS97 (Sheldrick, 2008)'
_diffrn_ambient_temperature 299(2)
_diffrn_measured_fraction_theta_full 0.992
_diffrn_measured_fraction_theta_max 0.992
_diffrn_measurement_device_type
;
Oxford Diffraction Xcalibur diffractometer with a Sapphire CCD detector
;
_diffrn_measurement_method
;
Rotation method data acquisition using \w and \f
;
_diffrn_radiation_monochromator graphite
_diffrn_radiation_source 'fine-focus sealed tube'
_diffrn_radiation_type MoK\a
_diffrn_radiation_wavelength 0.71073
_diffrn_reflns_av_R_equivalents 0.034
_diffrn_reflns_av_sigmaI/netI 0.053
_diffrn_reflns_limit_h_max 5
_diffrn_reflns_limit_h_min -5
_diffrn_reflns_limit_k_max 23
_diffrn_reflns_limit_k_min -22
_diffrn_reflns_limit_l_max 24
_diffrn_reflns_limit_l_min -20
_diffrn_reflns_number 9612
_diffrn_reflns_theta_full 26.4
_diffrn_reflns_theta_max 26.4
_diffrn_reflns_theta_min 2.4
_diffrn_standards_decay_% 0
_exptl_absorpt_coefficient_mu 4.667
_exptl_absorpt_correction_T_max 0.685
_exptl_absorpt_correction_T_min 0.226
_exptl_absorpt_correction_type multi-scan
_exptl_absorpt_process_details '(CrysAlis RED; Oxford Diffraction, 2007)'
_exptl_crystal_colour colourless
_exptl_crystal_density_diffrn 1.635
_exptl_crystal_density_method 'not measured'
_exptl_crystal_description 'long needle'
_exptl_crystal_F_000 848
_exptl_crystal_size_max 0.44
_exptl_crystal_size_mid 0.10
_exptl_crystal_size_min 0.08
_refine_diff_density_max 0.31
_refine_diff_density_min -0.49
_refine_ls_abs_structure_details 'Flack (1983), 1366 Friedel pairs'
_refine_ls_abs_structure_Flack -0.008(13)
_refine_ls_extinction_method none
_refine_ls_goodness_of_fit_ref 0.99
_refine_ls_hydrogen_treatment constr
_refine_ls_matrix_type full
_refine_ls_number_parameters 201
_refine_ls_number_reflns 3449
_refine_ls_number_restraints 0
_refine_ls_restrained_S_all 0.99
_refine_ls_R_factor_all 0.094
_refine_ls_R_factor_gt 0.045
_refine_ls_shift/su_max 0.001
_refine_ls_shift/su_mean 0.000
_refine_ls_structure_factor_coef Fsqd
_refine_ls_weighting_details 'calc w=1/[\s^2^(Fo^2^)+(0.0455P)^2^+0.0252P] where P=(Fo^2^+2Fc^2^)/3'
_refine_ls_weighting_scheme calc
_refine_ls_wR_factor_gt 0.082
_refine_ls_wR_factor_ref 0.093
_reflns_number_gt 2043
_reflns_number_total 3449
_reflns_threshold_expression I>2\s(I)
_cod_data_source_file tk2417.cif
_cod_data_source_block I
_cod_database_code 2221835
_cod_database_fobs_code 2221835

loop_
_symmetry_equiv_pos_as_xyz
'x, y, z'
'-x+1/2, -y, z+1/2'
'x+1/2, -y+1/2, -z'
'-x, y+1/2, -z+1/2'

loop_
_atom_site_type_symbol
_atom_site_label
_atom_site_fract_x
_atom_site_fract_y
_atom_site_fract_z
_atom_site_U_iso_or_equiv
_atom_site_adp_type
_atom_site_calc_flag
_atom_site_refinement_flags
_atom_site_occupancy
_atom_site_disorder_assembly
_atom_site_disorder_group
Br Br1 0.64658(17) 0.36438(3) 0.40336(3) 0.0961(3) Uani d . 1 . .
O O1 1.0611(8) 0.22271(18) 0.20168(19) 0.0786(12) Uani d . 1 . .
N N1 0.9531(7) 0.13129(19) 0.27225(19) 0.0531(10) Uani d . 1 . .
H H1N 0.9782 0.0863 0.2779 0.064 Uiso calc R 1 . .
C C1 0.7804(10) 0.1647(2) 0.3206(2) 0.0492(12) Uani d . 1 . .
C C2 0.7903(10) 0.2377(2) 0.3338(2) 0.0524(12) Uani d . 1 . .
H H2 0.9111 0.2670 0.3092 0.063 Uiso calc R 1 . .
C C3 0.6192(12) 0.2656(3) 0.3838(2) 0.0606(14) Uani d . 1 . .
C C4 0.4398(12) 0.2247(4) 0.4216(3) 0.0740(17) Uani d . 1 . .
H H4 0.3269 0.2450 0.4553 0.089 Uiso calc R 1 . .
C C5 0.4300(12) 0.1519(3) 0.4084(3) 0.0848(18) Uani d . 1 . .
H H5 0.3068 0.1234 0.4331 0.102 Uiso calc R 1 . .
C C6 0.6000(11) 0.1215(3) 0.3592(3) 0.0691(15) Uani d . 1 . .
H H6 0.5951 0.0726 0.3516 0.083 Uiso calc R 1 . .
C C7 1.0850(10) 0.1608(3) 0.2180(2) 0.0546(13) Uani d . 1 . .
C C8 1.2664(11) 0.1102(2) 0.1767(2) 0.0726(17) Uani d . 1 . .
H H8A 1.2240 0.0620 0.1895 0.087 Uiso calc R 1 . .
H H8B 1.4597 0.1199 0.1861 0.087 Uiso calc R 1 . .
H H8C 1.2303 0.1166 0.1284 0.087 Uiso calc R 1 . .
Br Br2 0.30944(16) 0.49664(3) -0.03009(3) 0.0919(3) Uani d . 1 . .
O O2 0.9050(8) 0.48750(17) 0.18809(18) 0.0709(10) Uani d . 1 . .
N N2 0.8933(8) 0.36972(18) 0.16644(18) 0.0475(9) Uani d . 1 . .
H H2N 0.9634 0.3294 0.1785 0.057 Uiso calc R 1 . .
C C9 0.6865(9) 0.3675(2) 0.11456(19) 0.0397(10) Uani d . 1 . .
C C10 0.6162(10) 0.4252(2) 0.0737(2) 0.0464(11) Uani d . 1 . .
H H10 0.7039 0.4690 0.0799 0.056 Uiso calc R 1 . .
C C11 0.4147(10) 0.4168(2) 0.0239(2) 0.0499(12) Uani d . 1 . .
C C12 0.2819(9) 0.3533(3) 0.0127(2) 0.0528(12) Uani d . 1 . .
H H12 0.1476 0.3489 -0.0218 0.063 Uiso calc R 1 . .
C C13 0.3519(12) 0.2959(3) 0.0536(2) 0.0576(13) Uani d . 1 . .
H H13 0.2619 0.2525 0.0473 0.069 Uiso calc R 1 . .
C C14 0.5532(9) 0.3025(2) 0.1035(2) 0.0490(12) Uani d . 1 . .
H H14 0.6013 0.2632 0.1302 0.059 Uiso calc R 1 . .
C C15 0.9939(9) 0.4277(3) 0.1993(2) 0.0490(12) Uani d . 1 . .
C C16 1.2135(10) 0.4133(3) 0.2521(3) 0.0652(14) Uani d . 1 . .
H H16A 1.2663 0.3640 0.2502 0.078 Uiso calc R 1 . .
H H16B 1.1416 0.4242 0.2971 0.078 Uiso calc R 1 . .
H H16C 1.3739 0.4426 0.2429 0.078 Uiso calc R 1 . .

loop_
_atom_site_aniso_label
_atom_site_aniso_U_11
_atom_site_aniso_U_22
_atom_site_aniso_U_33
_atom_site_aniso_U_12
_atom_site_aniso_U_13
_atom_site_aniso_U_23
Br1 0.1400(6) 0.0715(4) 0.0768(4) 0.0319(4) -0.0121(4) -0.0259(3)
O1 0.110(3) 0.046(2) 0.080(2) 0.013(2) 0.022(2) 0.0251(19)
N1 0.067(3) 0.035(2) 0.057(2) 0.0055(19) 0.003(2) 0.012(2)
C1 0.058(3) 0.045(3) 0.044(3) 0.005(2) -0.005(2) 0.006(2)
C2 0.065(3) 0.045(3) 0.047(2) 0.004(2) -0.003(3) 0.003(2)
C3 0.075(4) 0.064(3) 0.043(3) 0.021(3) -0.007(3) -0.006(3)
C4 0.068(4) 0.108(5) 0.046(3) 0.021(3) 0.008(3) -0.009(3)
C5 0.089(5) 0.096(5) 0.070(4) -0.020(3) 0.014(4) 0.002(4)
C6 0.083(4) 0.059(3) 0.065(3) -0.009(3) 0.003(3) 0.009(3)
C7 0.067(4) 0.045(3) 0.052(3) 0.007(2) 0.002(3) 0.008(2)
C8 0.086(5) 0.065(3) 0.066(3) 0.005(3) 0.012(3) 0.002(3)
Br2 0.1222(5) 0.0670(4) 0.0866(4) 0.0074(4) -0.0273(4) 0.0277(3)
O2 0.091(3) 0.0351(18) 0.086(2) 0.0039(19) -0.014(2) -0.0108(17)
N2 0.058(3) 0.0299(19) 0.054(2) 0.0034(19) 0.000(2) 0.0001(18)
C9 0.044(3) 0.035(2) 0.040(2) 0.000(2) 0.004(2) -0.003(2)
C10 0.051(3) 0.035(2) 0.053(3) -0.002(2) -0.001(3) 0.005(2)
C11 0.059(3) 0.044(3) 0.047(3) 0.008(2) 0.003(3) 0.007(2)
C12 0.048(3) 0.058(3) 0.052(3) -0.002(2) -0.003(2) -0.006(2)
C13 0.056(3) 0.051(3) 0.066(3) -0.002(3) -0.007(3) -0.011(3)
C14 0.053(3) 0.035(3) 0.058(3) 0.000(2) 0.006(3) -0.002(2)
C15 0.050(3) 0.047(3) 0.050(3) -0.001(3) -0.001(3) -0.007(3)
C16 0.065(4) 0.062(3) 0.069(3) -0.009(3) -0.007(3) -0.012(3)

loop_
_atom_type_symbol
_atom_type_description
_atom_type_scat_dispersion_real
_atom_type_scat_dispersion_imag
_atom_type_scat_source
C C 0.0033 0.0016 'International Tables Vol C Tables 4.2.6.8 and 6.1.1.4'
H H 0.0000 0.0000 'International Tables Vol C Tables 4.2.6.8 and 6.1.1.4'
Br Br -0.2901 2.4595 'International Tables Vol C Tables 4.2.6.8 and 6.1.1.4'
N N 0.0061 0.0033 'International Tables Vol C Tables 4.2.6.8 and 6.1.1.4'
O O 0.0106 0.0060 'International Tables Vol C Tables 4.2.6.8 and 6.1.1.4'

loop_
_geom_angle_atom_site_label_1
_geom_angle_atom_site_label_2
_geom_angle_atom_site_label_3
_geom_angle_site_symmetry_1
_geom_angle_site_symmetry_3
_geom_angle
_geom_angle_publ_flag
C7 N1 C1 . . 128.1(4) ?
C7 N1 H1N . . 116.0 ?
C1 N1 H1N . . 116.0 ?
C2 C1 N1 . . 123.0(4) ?
C2 C1 C6 . . 119.5(5) ?
N1 C1 C6 . . 117.5(4) ?
C3 C2 C1 . . 119.0(5) ?
C3 C2 H2 . . 120.5 ?
C1 C2 H2 . . 120.5 ?
C4 C3 C2 . . 122.7(5) ?
C4 C3 Br1 . . 119.1(4) ?
C2 C3 Br1 . . 118.2(4) ?
C3 C4 C5 . . 118.3(5) ?
C3 C4 H4 . . 120.8 ?
C5 C4 H4 . . 120.8 ?
C6 C5 C4 . . 121.0(5) ?
C6 C5 H5 . . 119.5 ?
C4 C5 H5 . . 119.5 ?
C5 C6 C1 . . 119.6(5) ?
C5 C6 H6 . . 120.2 ?
C1 C6 H6 . . 120.2 ?
O1 C7 N1 . . 123.7(4) ?
O1 C7 C8 . . 121.3(4) ?
N1 C7 C8 . . 115.0(4) ?
C7 C8 H8A . . 109.5 ?
C7 C8 H8B . . 109.5 ?
H8A C8 H8B . . 109.5 ?
C7 C8 H8C . . 109.5 ?
H8A C8 H8C . . 109.5 ?
H8B C8 H8C . . 109.5 ?
C15 N2 C9 . . 127.6(4) ?
C15 N2 H2N . . 116.2 ?
C9 N2 H2N . . 116.2 ?
C10 C9 C14 . . 119.1(4) ?
C10 C9 N2 . . 123.7(4) ?
C14 C9 N2 . . 117.2(4) ?
C11 C10 C9 . . 118.9(4) ?
C11 C10 H10 . . 120.5 ?
C9 C10 H10 . . 120.5 ?
C12 C11 C10 . . 122.5(4) ?
C12 C11 Br2 . . 118.5(4) ?
C10 C11 Br2 . . 119.0(3) ?
C11 C12 C13 . . 118.4(4) ?
C11 C12 H12 . . 120.8 ?
C13 C12 H12 . . 120.8 ?
C14 C13 C12 . . 120.4(4) ?
C14 C13 H13 . . 119.8 ?
C12 C13 H13 . . 119.8 ?
C13 C14 C9 . . 120.6(4) ?
C13 C14 H14 . . 119.7 ?
C9 C14 H14 . . 119.7 ?
O2 C15 N2 . . 122.2(4) ?
O2 C15 C16 . . 122.3(4) ?
N2 C15 C16 . . 115.5(4) ?
C15 C16 H16A . . 109.5 ?
C15 C16 H16B . . 109.5 ?
H16A C16 H16B . . 109.5 ?
C15 C16 H16C . . 109.5 ?
H16A C16 H16C . . 109.5 ?
H16B C16 H16C . . 109.5 ?

loop_
_geom_bond_atom_site_label_1
_geom_bond_atom_site_label_2
_geom_bond_site_symmetry_2
_geom_bond_distance
_geom_bond_publ_flag
Br1 C3 . 1.897(5) ?
O1 C7 . 1.209(5) ?
N1 C7 . 1.346(5) ?
N1 C1 . 1.398(5) ?
N1 H1N . 0.8600 ?
C1 C2 . 1.394(6) ?
C1 C6 . 1.400(6) ?
C2 C3 . 1.372(6) ?
C2 H2 . 0.9300 ?
C3 C4 . 1.364(7) ?
C4 C5 . 1.390(7) ?
C4 H4 . 0.9300 ?
C5 C6 . 1.377(7) ?
C5 H5 . 0.9300 ?
C6 H6 . 0.9300 ?
C7 C8 . 1.514(6) ?
C8 H8A . 0.9600 ?
C8 H8B . 0.9600 ?
C8 H8C . 0.9600 ?
Br2 C11 . 1.895(4) ?
O2 C15 . 1.220(5) ?
N2 C15 . 1.349(5) ?
N2 C9 . 1.411(5) ?
N2 H2N . 0.8600 ?
C9 C10 . 1.383(5) ?
C9 C14 . 1.392(6) ?
C10 C11 . 1.374(6) ?
C10 H10 . 0.9300 ?
C11 C12 . 1.369(6) ?
C12 C13 . 1.377(6) ?
C12 H12 . 0.9300 ?
C13 C14 . 1.371(6) ?
C13 H13 . 0.9300 ?
C14 H14 . 0.9300 ?
C15 C16 . 1.490(6) ?
C16 H16A . 0.9600 ?
C16 H16B . 0.9600 ?
C16 H16C . 0.9600 ?

loop_
_geom_hbond_atom_site_label_D
_geom_hbond_atom_site_label_H
_geom_hbond_atom_site_label_A
_geom_hbond_site_symmetry_A
_geom_hbond_distance_DH
_geom_hbond_distance_HA
_geom_hbond_distance_DA
_geom_hbond_angle_DHA
N1 H1N O2 4_745 0.86 2.05 2.887(5) 166
N2 H2N O1 . 0.86 2.10 2.953(5) 169

loop_
_geom_torsion_atom_site_label_1
_geom_torsion_atom_site_label_2
_geom_torsion_atom_site_label_3
_geom_torsion_atom_site_label_4
_geom_torsion_site_symmetry_1
_geom_torsion_site_symmetry_2
_geom_torsion_site_symmetry_3
_geom_torsion_site_symmetry_4
_geom_torsion
_geom_torsion_publ_flag
C7 N1 C1 C2 . . . . -22.3(7) ?
C7 N1 C1 C6 . . . . 160.8(4) ?
N1 C1 C2 C3 . . . . -177.9(4) ?
C6 C1 C2 C3 . . . . -1.0(7) ?
C1 C2 C3 C4 . . . . 0.4(7) ?
C1 C2 C3 Br1 . . . . 177.6(3) ?
C2 C3 C4 C5 . . . . -0.4(8) ?
Br1 C3 C4 C5 . . . . -177.6(4) ?
C3 C4 C5 C6 . . . . 1.0(8) ?
C4 C5 C6 C1 . . . . -1.7(8) ?
C2 C1 C6 C5 . . . . 1.7(7) ?
N1 C1 C6 C5 . . . . 178.7(4) ?
C1 N1 C7 O1 . . . . -3.1(8) ?
C1 N1 C7 C8 . . . . 177.9(4) ?
C15 N2 C9 C10 . . . . 21.5(6) ?
C15 N2 C9 C14 . . . . -160.2(4) ?
C14 C9 C10 C11 . . . . 0.7(6) ?
N2 C9 C10 C11 . . . . 178.9(4) ?
C9 C10 C11 C12 . . . . -0.5(7) ?
C9 C10 C11 Br2 . . . . 178.0(3) ?
C10 C11 C12 C13 . . . . 0.7(7) ?
Br2 C11 C12 C13 . . . . -177.8(4) ?
C11 C12 C13 C14 . . . . -1.1(7) ?
C12 C13 C14 C9 . . . . 1.2(7) ?
C10 C9 C14 C13 . . . . -1.0(6) ?
N2 C9 C14 C13 . . . . -179.4(4) ?
C9 N2 C15 O2 . . . . 2.2(7) ?
C9 N2 C15 C16 . . . . -179.9(4) ?
